data_4003284
loop_
_publ_author_name
'Ando, Shinji'
'Fukushima, Takanori'
'Yamaguchi, Takeo'

_publ_section_title
;
 Discrete Self-Assembly and Functionality of Guest Molecules in an Organic
 Framework
;
_journal_issue 16
_journal_name_full 'Chemistry of Materials'
_journal_page_first 5847
_journal_paper_doi 10.1021/acs.chemmater.6b02230
_journal_volume 28
_journal_year 2016
_chemical_formula_sum 'C30 H21 N3 O'
_chemical_formula_weight 439.50
_space_group_crystal_system monoclinic
_space_group_IT_number 14
_space_group_name_Hall '-P 2ybc'
_space_group_name_H-M_alt 'P 1 21/c 1'
_atom_sites_solution_hydrogens geom
_audit_creation_method SHELXL-2014/6
_cell_angle_alpha 90
_cell_angle_beta 106.224(4)
_cell_angle_gamma 90
_cell_formula_units_Z 4
_cell_length_a 8.840(3)
_cell_length_b 28.972(8)
_cell_length_c 9.023(3)
_cell_measurement_temperature 90
_cell_volume 2218.9(12)
_computing_cell_refinement 'APEX2 (Bruker AXS, 2006)'
_computing_data_collection 'APEX2 (Bruker AXS, 2006)'
_computing_data_reduction 'SAINT (Bruker AXS, 2004)'
_computing_molecular_graphics 'XSHELL (Bruker AXS,2002)'
_computing_publication_material 'XCIF (Bruker AXS, 2001)'
_computing_structure_refinement 'SHELXL-2014 (Sheldrick, 2014)'
_computing_structure_solution 'SHELXT (Sheldrick, 2014)'
_diffrn_ambient_temperature 90
_diffrn_detector_area_resol_mean 8.333
_diffrn_measured_fraction_theta_full 0.997
_diffrn_measured_fraction_theta_max 0.923
_diffrn_measurement_device_type 'Bruker APEXII CCD area detector'
_diffrn_measurement_method 'phi and omega scans'
_diffrn_radiation_monochromator 'Bruker Helios multilayer confocal mirror'
_diffrn_radiation_source 'Bruker TXS fine-focus rotating anode'
_diffrn_radiation_type MoK\a
_diffrn_radiation_wavelength 0.71073
_diffrn_reflns_av_R_equivalents 0.0337
_diffrn_reflns_av_unetI/netI 0.0530
_diffrn_reflns_Laue_measured_fraction_full 0.997
_diffrn_reflns_Laue_measured_fraction_max 0.923
_diffrn_reflns_limit_h_max 11
_diffrn_reflns_limit_h_min -11
_diffrn_reflns_limit_k_max 37
_diffrn_reflns_limit_k_min -36
_diffrn_reflns_limit_l_max 9
_diffrn_reflns_limit_l_min -11
_diffrn_reflns_number 13234
_diffrn_reflns_point_group_measured_fraction_full 0.997
_diffrn_reflns_point_group_measured_fraction_max 0.923
_diffrn_reflns_theta_full 25.242
_diffrn_reflns_theta_max 28.962
_diffrn_reflns_theta_min 1.406
_exptl_absorpt_coefficient_mu 0.081
_exptl_absorpt_correction_T_max 0.993
_exptl_absorpt_correction_T_min 0.857
_exptl_absorpt_correction_type multi-scan
_exptl_absorpt_process_details
;
SADABS Sheldrick 1996
;
_exptl_crystal_colour brown
_exptl_crystal_density_diffrn 1.316
_exptl_crystal_description prism
_exptl_crystal_F_000 920
_exptl_crystal_size_max 0.280
_exptl_crystal_size_mid 0.100
_exptl_crystal_size_min 0.090
_refine_diff_density_max 0.370
_refine_diff_density_min -0.507
_refine_diff_density_rms 0.067
_refine_ls_extinction_method none
_refine_ls_goodness_of_fit_ref 1.374
_refine_ls_hydrogen_treatment constr
_refine_ls_matrix_type full
_refine_ls_number_parameters 308
_refine_ls_number_reflns 5423
_refine_ls_number_restraints 438
_refine_ls_restrained_S_all 1.416
_refine_ls_R_factor_all 0.1244
_refine_ls_R_factor_gt 0.0816
_refine_ls_shift/su_max 0.000
_refine_ls_shift/su_mean 0.000
_refine_ls_structure_factor_coef Fsqd
_refine_ls_weighting_details 'w=1/[\s^2^(Fo^2^)+(0.1000P)^2^+0.2180P] where P=(Fo^2^+2Fc^2^)/3'
_refine_ls_weighting_scheme calc
_refine_ls_wR_factor_gt 0.2196
_refine_ls_wR_factor_ref 0.2367
_reflns_Friedel_coverage 0.000
_reflns_number_gt 3546
_reflns_number_total 5423
_reflns_threshold_expression 'I > 2\s(I)'
_cod_data_source_file cm6b02230_si_002.cif
_cod_data_source_block Comp-1_Im
_cod_original_cell_volume 2218.9(11)
_cod_original_sg_symbol_H-M 'P 21/c'
_cod_database_code 4003284
_shelx_space_group_comment
;
The symmetry employed for this shelxl refinement is uniquely defined
by the following loop, which should always be used as a source of
symmetry information in preference to the above space-group names.
They are only intended as comments.
;
_shelx_estimated_absorpt_t_min 0.978
_shelx_estimated_absorpt_t_max 0.993
_shelxl_version_number 2014/6

loop_
_space_group_symop_operation_xyz
'x, y, z'
'-x, y+1/2, -z+1/2'
'-x, -y, -z'
'x, -y-1/2, z-1/2'

loop_
_atom_site_label
_atom_site_type_symbol
_atom_site_fract_x
_atom_site_fract_y
_atom_site_fract_z
_atom_site_U_iso_or_equiv
_atom_site_adp_type
_atom_site_occupancy
_atom_site_site_symmetry_order
_atom_site_calc_flag
_atom_site_refinement_flags_posn
_atom_site_refinement_flags_adp
O001 O 0.2195(2) 0.63334(7) -0.0989(2) 0.0350(5) Uani 1 1 d . U
H001 H 0.1573 0.6110 -0.1250 0.053 Uiso 1 1 calc R U
N002 N 0.9755(3) 0.58836(7) 0.7096(2) 0.0253(5) Uani 1 1 d . U
C003 C 0.7042(3) 0.61259(8) 0.5913(3) 0.0193(5) Uani 1 1 d . U
C004 C 0.5826(3) 0.60793(8) 0.3041(3) 0.0172(5) Uani 1 1 d . U
C005 C 0.5638(3) 0.63106(8) 0.6161(3) 0.0220(5) Uani 1 1 d . U
H005 H 0.4724 0.6345 0.5313 0.026 Uiso 1 1 calc R U
C006 C 0.7159(3) 0.60021(8) 0.4453(3) 0.0180(5) Uani 1 1 d . U
C007 C 0.4888(3) 0.57032(8) 0.2315(3) 0.0186(5) Uani 1 1 d . U
C008 C 0.5531(3) 0.65241(8) 0.2409(3) 0.0193(5) Uani 1 1 d . U
C009 C 0.3624(3) 0.57764(9) 0.0927(3) 0.0217(5) Uani 1 1 d . U
C00A C 0.4265(3) 0.65990(9) 0.1036(3) 0.0220(5) Uani 1 1 d . U
C00B C 0.8587(3) 0.58139(8) 0.4313(3) 0.0218(5) Uani 1 1 d . U
C00C C 0.5164(3) 0.52455(8) 0.2901(3) 0.0220(5) Uani 1 1 d . U
H00C H 0.5987 0.5190 0.3818 0.026 Uiso 1 1 calc R U
C00D C 0.3337(3) 0.62241(9) 0.0318(3) 0.0237(6) Uani 1 1 d . U
C00E C 0.8393(3) 0.60636(8) 0.7220(3) 0.0216(5) Uani 1 1 d . U
C00F C 0.5593(3) 0.64393(9) 0.7607(3) 0.0271(6) Uani 1 1 d . U
H00F H 0.4650 0.6562 0.7758 0.033 Uiso 1 1 calc R U
C00G C 0.6948(4) 0.63908(9) 0.8877(3) 0.0297(6) Uani 1 1 d . U
H00G H 0.6910 0.6487 0.9873 0.036 Uiso 1 1 calc R U
C00H C 0.6483(3) 0.69164(8) 0.3056(3) 0.0256(6) Uani 1 1 d . U
H00H H 0.7337 0.6878 0.3960 0.031 Uiso 1 1 calc R U
C00I C 0.9858(3) 0.57559(9) 0.5693(3) 0.0233(6) Uani 1 1 d . U
C00J C 0.4271(3) 0.48844(9) 0.2173(3) 0.0273(6) Uani 1 1 d . U
H00J H 0.4482 0.4582 0.2583 0.033 Uiso 1 1 calc R U
C00K C 0.2719(3) 0.53864(9) 0.0211(3) 0.0268(6) Uani 1 1 d . U
H00K H 0.1881 0.5430 -0.0702 0.032 Uiso 1 1 calc R U
C00L C 0.8301(3) 0.62095(9) 0.8695(3) 0.0269(6) Uani 1 1 d . U
H00L H 0.9196 0.6180 0.9564 0.032 Uiso 1 1 calc R U
C00M C 0.4019(3) 0.70531(9) 0.0382(3) 0.0300(6) Uani 1 1 d . U
H00M H 0.3193 0.7103 -0.0536 0.036 Uiso 1 1 calc R U
C00N C 0.3032(3) 0.49573(9) 0.0809(3) 0.0292(6) Uani 1 1 d . U
H00N H 0.2417 0.4703 0.0311 0.035 Uiso 1 1 calc R U
C00O C 0.8821(3) 0.56848(9) 0.2878(3) 0.0280(6) Uani 1 1 d . U
H00O H 0.7990 0.5725 0.1958 0.034 Uiso 1 1 calc R U
C00P C 1.1318(3) 0.55701(10) 0.5546(3) 0.0322(7) Uani 1 1 d . U
H00P H 1.2183 0.5533 0.6440 0.039 Uiso 1 1 calc R U
C00Q C 0.4940(4) 0.74105(10) 0.1046(3) 0.0349(7) Uani 1 1 d . U
H00Q H 0.4750 0.7710 0.0604 0.042 Uiso 1 1 calc R U
C00R C 0.6186(4) 0.73391(9) 0.2399(3) 0.0340(7) Uani 1 1 d . U
H00R H 0.6828 0.7593 0.2858 0.041 Uiso 1 1 calc R U
C00S C 1.1474(3) 0.54487(11) 0.4161(4) 0.0366(7) Uani 1 1 d . U
H00S H 1.2445 0.5323 0.4093 0.044 Uiso 1 1 calc R U
C00T C 1.0213(3) 0.55043(10) 0.2796(3) 0.0339(7) Uani 1 1 d . U
H00T H 1.0344 0.5415 0.1826 0.041 Uiso 1 1 calc R U
C1G C 0.1194(8) 0.6865(3) 0.3495(11) 0.127(2) Uani 1 1 d . U
H1G H 0.1574 0.6612 0.3034 0.153 Uiso 1 1 calc R U
C5G C 0.1135(8) 0.6880(2) 0.4916(11) 0.124(2) Uani 1 1 d . U
H5G H 0.1490 0.6636 0.5631 0.149 Uiso 1 1 calc R U
N1G N 0.0606(6) 0.7284(2) 0.2732(9) 0.142(2) Uani 1 1 d . U
H1G1 H 0.0505 0.7382 0.1786 0.171 Uiso 1 1 calc R U
C3G C 0.0268(7) 0.7474(3) 0.3897(11) 0.118(2) Uani 1 1 d . U
H3G H -0.0188 0.7773 0.3728 0.142 Uiso 1 1 calc R U
N2G N 0.0482(7) 0.7300(2) 0.5298(10) 0.151(2) Uani 1 1 d . U

loop_
_atom_site_aniso_label
_atom_site_aniso_U_11
_atom_site_aniso_U_22
_atom_site_aniso_U_33
_atom_site_aniso_U_23
_atom_site_aniso_U_13
_atom_site_aniso_U_12
O001 0.0320(11) 0.0299(11) 0.0334(12) 0.0036(9) -0.0070(9) -0.0039(8)
N002 0.0216(11) 0.0268(11) 0.0241(12) 0.0012(9) 0.0006(9) 0.0012(9)
C003 0.0208(12) 0.0165(11) 0.0205(12) 0.0019(9) 0.0056(9) 0.0002(9)
C004 0.0162(12) 0.0186(11) 0.0177(12) -0.0008(9) 0.0061(9) 0.0017(9)
C005 0.0251(13) 0.0189(12) 0.0228(13) -0.0008(10) 0.0081(10) 0.0030(10)
C006 0.0195(12) 0.0147(11) 0.0195(12) 0.0014(9) 0.0051(9) -0.0006(9)
C007 0.0198(12) 0.0185(11) 0.0203(12) -0.0022(9) 0.0103(9) -0.0002(9)
C008 0.0205(12) 0.0186(11) 0.0185(12) -0.0023(9) 0.0050(10) 0.0008(9)
C009 0.0206(13) 0.0258(12) 0.0200(12) -0.0039(10) 0.0077(10) -0.0048(10)
C00A 0.0181(12) 0.0253(13) 0.0218(13) -0.0004(10) 0.0043(10) 0.0023(10)
C00B 0.0194(13) 0.0223(12) 0.0231(13) 0.0006(10) 0.0050(10) 0.0010(10)
C00C 0.0231(13) 0.0206(12) 0.0230(13) 0.0006(10) 0.0079(10) 0.0030(10)
C00D 0.0171(13) 0.0295(13) 0.0210(13) -0.0017(10) -0.0002(10) 0.0004(10)
C00E 0.0254(13) 0.0182(11) 0.0206(13) 0.0015(10) 0.0053(10) -0.0024(10)
C00F 0.0361(15) 0.0202(12) 0.0289(15) -0.0001(11) 0.0152(12) 0.0049(11)
C00G 0.0450(17) 0.0252(13) 0.0204(13) -0.0017(11) 0.0117(12) -0.0008(12)
C00H 0.0280(14) 0.0203(12) 0.0245(13) -0.0014(10) 0.0007(11) -0.0008(10)
C00I 0.0187(12) 0.0264(13) 0.0243(13) 0.0029(11) 0.0052(10) 0.0018(10)
C00J 0.0325(15) 0.0173(12) 0.0346(15) 0.0005(11) 0.0133(12) 0.0005(11)
C00K 0.0280(14) 0.0280(13) 0.0235(13) -0.0037(11) 0.0058(11) -0.0061(11)
C00L 0.0300(14) 0.0291(13) 0.0189(13) -0.0007(11) 0.0024(11) 0.0001(11)
C00M 0.0279(15) 0.0311(14) 0.0269(15) 0.0043(11) 0.0010(11) 0.0059(11)
C00N 0.0332(15) 0.0245(13) 0.0304(15) -0.0071(11) 0.0099(12) -0.0077(11)
C00O 0.0270(14) 0.0334(14) 0.0240(14) 0.0011(11) 0.0077(11) 0.0057(11)
C00P 0.0216(14) 0.0379(15) 0.0343(15) 0.0010(12) 0.0034(12) 0.0063(12)
C00Q 0.0402(17) 0.0212(13) 0.0389(17) 0.0039(12) 0.0038(13) 0.0019(12)
C00R 0.0365(16) 0.0184(13) 0.0403(17) -0.0020(12) -0.0004(13) -0.0027(12)
C00S 0.0227(14) 0.0462(17) 0.0430(17) 0.0007(14) 0.0127(13) 0.0084(13)
C00T 0.0305(15) 0.0440(16) 0.0301(15) -0.0020(13) 0.0131(12) 0.0080(13)
C1G 0.082(4) 0.086(4) 0.202(5) 0.010(4) 0.021(4) -0.015(3)
C5G 0.068(3) 0.080(3) 0.214(5) -0.008(4) 0.024(4) -0.024(3)
N1G 0.069(3) 0.124(4) 0.219(5) 0.014(4) 0.016(3) -0.021(3)
C3G 0.046(3) 0.108(4) 0.187(6) -0.008(4) 0.010(4) -0.034(3)
N2G 0.076(3) 0.138(4) 0.229(5) -0.027(4) 0.024(4) -0.027(3)

loop_
_atom_type_symbol
_atom_type_description
_atom_type_scat_dispersion_real
_atom_type_scat_dispersion_imag
_atom_type_scat_source
C C 0.0033 0.0016 'International Tables Vol C Tables 4.2.6.8 and 6.1.1.4'
H H 0.0000 0.0000 'International Tables Vol C Tables 4.2.6.8 and 6.1.1.4'
N N 0.0061 0.0033 'International Tables Vol C Tables 4.2.6.8 and 6.1.1.4'
O O 0.0106 0.0060 'International Tables Vol C Tables 4.2.6.8 and 6.1.1.4'

loop_
_geom_angle_atom_site_label_1
_geom_angle_atom_site_label_2
_geom_angle_atom_site_label_3
_geom_angle
C00D O001 H001 109.5
C00E N002 C00I 118.9(2)
C006 C003 C005 122.8(2)
C006 C003 C00E 118.6(2)
C005 C003 C00E 118.6(2)
C008 C004 C007 120.0(2)
C008 C004 C006 119.8(2)
C007 C004 C006 120.1(2)
C00F C005 C003 120.7(2)
C00F C005 H005 119.6
C003 C005 H005 119.6
C003 C006 C00B 119.1(2)
C003 C006 C004 121.2(2)
C00B C006 C004 119.6(2)
C004 C007 C00C 121.9(2)
C004 C007 C009 120.1(2)
C00C C007 C009 118.1(2)
C004 C008 C00A 120.1(2)
C004 C008 C00H 122.6(2)
C00A C008 C00H 117.2(2)
C00D C009 C00K 122.4(2)
C00D C009 C007 119.2(2)
C00K C009 C007 118.4(2)
C00D C00A C00M 121.2(2)
C00D C00A C008 119.7(2)
C00M C00A C008 119.1(2)
C006 C00B C00O 123.1(2)
C006 C00B C00I 118.1(2)
C00O C00B C00I 118.8(2)
C00J C00C C007 121.3(2)
C00J C00C H00C 119.3
C007 C00C H00C 119.3
O001 C00D C009 124.4(2)
O001 C00D C00A 114.6(2)
C009 C00D C00A 121.0(2)
N002 C00E C00L 118.7(2)
N002 C00E C003 122.6(2)
C00L C00E C003 118.7(2)
C005 C00F C00G 120.1(3)
C005 C00F H00F 119.9
C00G C00F H00F 119.9
C00L C00G C00F 121.0(3)
C00L C00G H00G 119.5
C00F C00G H00G 119.5
C00R C00H C008 121.1(2)
C00R C00H H00H 119.4
C008 C00H H00H 119.4
N002 C00I C00B 122.7(2)
N002 C00I C00P 119.2(2)
C00B C00I C00P 118.0(2)
C00C C00J C00N 120.5(2)
C00C C00J H00J 119.8
C00N C00J H00J 119.8
C00N C00K C009 121.3(3)
C00N C00K H00K 119.3
C009 C00K H00K 119.3
C00G C00L C00E 120.8(3)
C00G C00L H00L 119.6
C00E C00L H00L 119.6
C00Q C00M C00A 121.2(3)
C00Q C00M H00M 119.4
C00A C00M H00M 119.4
C00K C00N C00J 120.4(2)
C00K C00N H00N 119.8
C00J C00N H00N 119.8
C00T C00O C00B 121.2(3)
C00T C00O H00O 119.4
C00B C00O H00O 119.4
C00S C00P C00I 120.8(3)
C00S C00P H00P 119.6
C00I C00P H00P 119.6
C00M C00Q C00R 119.9(2)
C00M C00Q H00Q 120.0
C00R C00Q H00Q 120.0
C00H C00R C00Q 121.4(3)
C00H C00R H00R 119.3
C00Q C00R H00R 119.3
C00P C00S C00T 121.2(3)
C00P C00S H00S 119.4
C00T C00S H00S 119.4
C00O C00T C00S 120.0(3)
C00O C00T H00T 120.0
C00S C00T H00T 120.0
C5G C1G N1G 109.9(8)
C5G C1G H1G 125.1
N1G C1G H1G 125.1
C1G C5G N2G 113.4(9)
C1G C5G H5G 123.3
N2G C5G H5G 123.3
C3G N1G C1G 96.1(8)
C3G N1G H1G1 132.0
C1G N1G H1G1 132.0
N1G C3G N2G 127.6(9)
N1G C3G H3G 116.2
N2G C3G H3G 116.2
C3G N2G C5G 93.1(8)

loop_
_geom_bond_atom_site_label_1
_geom_bond_atom_site_label_2
_geom_bond_distance
O001 C00D 1.358(3)
O001 H001 0.8400
N002 C00E 1.346(3)
N002 C00I 1.346(3)
C003 C006 1.397(3)
C003 C005 1.425(3)
C003 C00E 1.436(3)
C004 C008 1.404(3)
C004 C007 1.415(3)
C004 C006 1.491(3)
C005 C00F 1.368(4)
C005 H005 0.9500
C006 C00B 1.413(3)
C007 C00C 1.423(3)
C007 C009 1.442(3)
C008 C00A 1.435(3)
C008 C00H 1.438(3)
C009 C00D 1.404(4)
C009 C00K 1.430(3)
C00A C00D 1.406(4)
C00A C00M 1.433(4)
C00B C00O 1.418(4)
C00B C00I 1.435(3)
C00C C00J 1.364(4)
C00C H00C 0.9500
C00E C00L 1.420(4)
C00F C00G 1.415(4)
C00F H00F 0.9500
C00G C00L 1.358(4)
C00G H00G 0.9500
C00H C00R 1.354(4)
C00H H00H 0.9500
C00I C00P 1.438(4)
C00J C00N 1.416(4)
C00J H00J 0.9500
C00K C00N 1.353(4)
C00K H00K 0.9500
C00L H00L 0.9500
C00M C00Q 1.349(4)
C00M H00M 0.9500
C00N H00N 0.9500
C00O C00T 1.358(4)
C00O H00O 0.9500
C00P C00S 1.341(4)
C00P H00P 0.9500
C00Q C00R 1.413(4)
C00Q H00Q 0.9500
C00R H00R 0.9500
C00S C00T 1.421(4)
C00S H00S 0.9500
C00T H00T 0.9500
C1G C5G 1.299(10)
C1G N1G 1.421(8)
C1G H1G 0.9500
C5G N2G 1.430(9)
C5G H5G 0.9500
N1G C3G 1.293(9)
N1G H1G1 0.8800
C3G N2G 1.325(9)
C3G H3G 0.9500
